data_1524661
loop_
_publ_author_name
'Kato, T.'

_publ_section_title
;
 Further refinement of the woodhouseite structure
;
_journal_name_full
;
Neues Jahrbuch fuer Mineralogie. Monatshefte (Band=Jahr) (1950-)
;
_journal_page_first 54
_journal_page_last 58
_journal_volume 1977
_journal_year 1977
_chemical_formula_sum 'Al3 Ca H6 O14 P S'
_chemical_name_systematic 'Ca Al3 (P O4) (S O4) (O H)6'
_space_group_IT_number 166
_symmetry_space_group_name_Hall '-R 3 2"'
_symmetry_space_group_name_H-M 'R -3 m :H'
_cell_angle_alpha 90
_cell_angle_beta 90
_cell_angle_gamma 120
_cell_formula_units_Z 3
_cell_length_a 6.993
_cell_length_b 6.993
_cell_length_c 16.386
_cell_volume 693.954
_citation_journal_id_ASTM NJMMAW
_cod_data_source_file Kato_NJMMAW_1977_194.cif
_cod_data_source_block H6Al3Ca1O14P1S1
_cod_original_cell_volume 693.9539
_cod_original_formula_sum 'H6 Al3 Ca1 O14 P1 S1'
_cod_database_code 1524661

loop_
_symmetry_equiv_pos_as_xyz
x,y,z
-y,x-y,z
-x+y,-x,z
y,x,-z
-x,-x+y,-z
x-y,-y,-z
-x,-y,-z
y,-x+y,-z
x-y,x,-z
-y,-x,z
x,x-y,z
-x+y,y,z
x+2/3,y+1/3,z+1/3
-y+2/3,x-y+1/3,z+1/3
-x+y+2/3,-x+1/3,z+1/3
y+2/3,x+1/3,-z+1/3
-x+2/3,-x+y+1/3,-z+1/3
x-y+2/3,-y+1/3,-z+1/3
-x+2/3,-y+1/3,-z+1/3
y+2/3,-x+y+1/3,-z+1/3
x-y+2/3,x+1/3,-z+1/3
-y+2/3,-x+1/3,z+1/3
x+2/3,x-y+1/3,z+1/3
-x+y+2/3,y+1/3,z+1/3
x+1/3,y+2/3,z+2/3
-y+1/3,x-y+2/3,z+2/3
-x+y+1/3,-x+2/3,z+2/3
y+1/3,x+2/3,-z+2/3
-x+1/3,-x+y+2/3,-z+2/3
x-y+1/3,-y+2/3,-z+2/3
-x+1/3,-y+2/3,-z+2/3
y+1/3,-x+y+2/3,-z+2/3
x-y+1/3,x+2/3,-z+2/3
-y+1/3,-x+2/3,z+2/3
x+1/3,x-y+2/3,z+2/3
-x+y+1/3,y+2/3,z+2/3

loop_
_atom_site_label
_atom_site_type_symbol
_atom_site_fract_x
_atom_site_fract_y
_atom_site_fract_z
_atom_site_occupancy
_atom_site_U_iso_or_equiv
O2 O-2 0.2145 -0.2145 -0.0545 1 0.0
Al1 Al+3 0.1667 -0.1667 -0.1667 1 0.0
S1 S+6 0 0 0.3104 0.5 0.0
P1 P+5 0 0 0.3104 0.5 0.0
Ca1 Ca+2 0 0 0 1 0.0
O1 O-2 0 0 0.402 1 0.0
O3 O-2 0.1232 -0.1232 0.135 1 0.0
